data_4071080
loop_
_publ_author_name
'Alvarez, M. Angeles'
'Garc\'ia, M. Esther'
'Gonz\'alez, Roc\'io'
'Ruiz, Miguel A.'

_publ_section_title
;
 Nucleophilic and Electrophilic Behavior of the Phosphinidene-Bridged
 Complex [Fe2(\h5-C5H5)2(\m-PCy)(\m-CO)(CO)2]
;
_journal_issue 6
_journal_name_full Organometallics
_journal_page_first 1037
_journal_paper_doi 10.1021/om701238f
_journal_volume 27
_journal_year 2008
_chemical_compound_source 'synthesis as described'
_chemical_formula_moiety 'C28 H29 Fe2 O3 P1'
_chemical_formula_sum 'C28 H29 Fe2 O3 P'
_chemical_formula_weight 556.18
_chemical_name_systematic
;
 ?
;
_space_group_IT_number 14
_symmetry_cell_setting monoclinic
_symmetry_Int_Tables_number 14
_symmetry_space_group_name_Hall '-P 2ybc'
_symmetry_space_group_name_H-M 'P 1 21/c 1'
_atom_sites_solution_hydrogens geom
_atom_sites_solution_primary direct
_atom_sites_solution_secondary difmap
_audit_conform_dict_location ftp://ftp.iucr.org/pub/cif_core.dic
_audit_conform_dict_name cif_core.dic
_audit_conform_dict_version 2.2
_audit_creation_method 'WinGX routine CIF_UPDATE'
_cell_angle_alpha 90
_cell_angle_beta 91.119(4)
_cell_angle_gamma 90
_cell_formula_units_Z 4
_cell_length_a 13.158(2)
_cell_length_b 13.171(2)
_cell_length_c 14.280(3)
_cell_measurement_reflns_used 875
_cell_measurement_temperature 120.0(1)
_cell_measurement_theta_max 22.525
_cell_measurement_theta_min 2.19
_cell_measurement_wavelength 0.71073
_cell_volume 2474.3(7)
_computing_cell_refinement 'Brucker Smart'
_computing_data_collection 'Brucker Smart'
_computing_data_reduction 'Brucker Smart'
_computing_molecular_graphics 'Ortep-3 for Windows (Farrugia, 1997)'
_computing_publication_material 'WinGX publication routines (Farrugia, 1999)'
_computing_structure_refinement 'SHELXL-97 (Sheldrick, 1997)'
_computing_structure_solution 'DIRDIF (1999)'
_diffrn_ambient_temperature 120.0(1)
_diffrn_measured_fraction_theta_full 0.999
_diffrn_measured_fraction_theta_max 0.999
_diffrn_measurement_device_type 'Smart-CCD-1000 BRUKER'
_diffrn_measurement_method 'omega scans'
_diffrn_radiation_monochromator graphite
_diffrn_radiation_probe x-ray
_diffrn_radiation_source 'fine-focus sealed tube'
_diffrn_radiation_type MoK\a
_diffrn_radiation_wavelength 0.71073
_diffrn_reflns_av_R_equivalents 0.0480
_diffrn_reflns_av_unetI/netI 0.0391
_diffrn_reflns_limit_h_max 14
_diffrn_reflns_limit_h_min -14
_diffrn_reflns_limit_k_max 14
_diffrn_reflns_limit_k_min 0
_diffrn_reflns_limit_l_max 15
_diffrn_reflns_limit_l_min 0
_diffrn_reflns_number 16468
_diffrn_reflns_theta_full 23.3
_diffrn_reflns_theta_max 23.3
_diffrn_reflns_theta_min 1.55
_exptl_absorpt_coefficient_mu 1.265
_exptl_absorpt_correction_T_max 1
_exptl_absorpt_correction_T_min 0.684156
_exptl_absorpt_correction_type multi-scan
_exptl_absorpt_process_details 'BRUKER Sadabs'
_exptl_crystal_colour green
_exptl_crystal_density_diffrn 1.493
_exptl_crystal_density_method 'not measured'
_exptl_crystal_description needle
_exptl_crystal_F_000 1152
_exptl_crystal_size_max 0.46
_exptl_crystal_size_mid 0.07
_exptl_crystal_size_min 0.05
_refine_diff_density_max 0.413
_refine_diff_density_min -0.266
_refine_diff_density_rms 0.07
_refine_ls_extinction_method none
_refine_ls_goodness_of_fit_ref 1.058
_refine_ls_hydrogen_treatment mixed
_refine_ls_matrix_type full
_refine_ls_number_parameters 312
_refine_ls_number_reflns 3571
_refine_ls_number_restraints 0
_refine_ls_restrained_S_all 1.058
_refine_ls_R_factor_all 0.0535
_refine_ls_R_factor_gt 0.0352
_refine_ls_shift/su_max 0.009
_refine_ls_shift/su_mean 0
_refine_ls_structure_factor_coef Fsqd
_refine_ls_weighting_details 'calc w=1/[\s^2^(Fo^2^)+(0.0320P)^2^+2.2874P] where P=(Fo^2^+2Fc^2^)/3'
_refine_ls_weighting_scheme calc
_refine_ls_wR_factor_gt 0.0754
_refine_ls_wR_factor_ref 0.0807
_reflns_number_gt 2669
_reflns_number_total 3762
_reflns_threshold_expression >2sigma(I)
_cod_data_source_file om701238f-file004.cif
_cod_data_source_block compound3
_cod_depositor_comments
;
The following automatic conversions were performed:
'_diffrn_radiation_monochromador' tag replaced with
'_diffrn_radiation_monochromator'.

Automatic conversion script
Id: cif_correct_tags 1440 2010-10-19 06:21:57Z saulius 
;
_cod_database_code 4071080

loop_
_symmetry_equiv_pos_as_xyz
'x, y, z'
'-x, y+1/2, -z+1/2'
'-x, -y, -z'
'x, -y-1/2, z-1/2'

loop_
_atom_site_label
_atom_site_type_symbol
_atom_site_fract_x
_atom_site_fract_y
_atom_site_fract_z
_atom_site_U_iso_or_equiv
_atom_site_adp_type
_atom_site_occupancy
_atom_site_symmetry_multiplicity
_atom_site_calc_flag
_atom_site_refinement_flags
Fe1 Fe 0.85381(4) 0.72772(4) 0.45579(3) 0.02145(15) Uani 1 1 d .
Fe2 Fe 0.66342(4) 0.71573(4) 0.50175(3) 0.02123(15) Uani 1 1 d .
P1 P 0.75106(6) 0.59849(7) 0.43827(6) 0.0173(2) Uani 1 1 d .
O1 O 0.9737(2) 0.6289(2) 0.6017(2) 0.0469(8) Uani 1 1 d .
O2 O 0.7916(2) 0.84007(19) 0.62346(17) 0.0354(7) Uani 1 1 d .
O3 O 0.63593(17) 0.65381(18) 0.68875(15) 0.0257(6) Uani 1 1 d .
C1 C 0.9228(3) 0.6663(3) 0.5444(3) 0.0294(9) Uani 1 1 d .
C2 C 0.7667(3) 0.7847(3) 0.5618(3) 0.0258(9) Uani 1 1 d .
C3 C 0.6722(3) 0.6289(3) 0.6137(2) 0.0217(8) Uani 1 1 d .
C4 C 0.7656(3) 0.5021(3) 0.5260(2) 0.0199(8) Uani 1 1 d .
C5 C 0.7289(2) 0.5267(2) 0.6090(2) 0.0200(8) Uani 1 1 d .
C6 C 0.7444(3) 0.4665(2) 0.6962(2) 0.0225(8) Uani 1 1 d .
C7 C 0.6663(3) 0.4504(3) 0.7585(2) 0.0257(9) Uani 1 1 d .
H7 H 0.6019 0.4763 0.745 0.031 Uiso 1 1 calc R
C8 C 0.6829(3) 0.3964(3) 0.8402(2) 0.0275(9) Uani 1 1 d .
H8 H 0.6294 0.387 0.8808 0.033 Uiso 1 1 calc R
C9 C 0.7774(3) 0.3559(3) 0.8632(2) 0.0245(8) Uani 1 1 d .
C10 C 0.8544(3) 0.3716(3) 0.8019(2) 0.0289(9) Uani 1 1 d .
H10 H 0.9184 0.3448 0.8154 0.035 Uiso 1 1 calc R
C11 C 0.8391(3) 0.4270(3) 0.7194(2) 0.0243(9) Uani 1 1 d .
H11 H 0.8932 0.4374 0.6795 0.029 Uiso 1 1 calc R
C12 C 0.7937(3) 0.2970(3) 0.9524(2) 0.0349(10) Uani 1 1 d .
H12A H 0.8502 0.2516 0.9455 0.052 Uiso 1 1 calc R
H12B H 0.7336 0.2586 0.9655 0.052 Uiso 1 1 calc R
H12C H 0.8077 0.3432 1.003 0.052 Uiso 1 1 calc R
C13 C 0.9862(3) 0.7629(3) 0.3844(2) 0.0296(9) Uani 1 1 d .
H13 H 1.0476 0.7289 0.3936 0.035 Uiso 1 1 calc R
C14 C 0.9535(3) 0.8496(3) 0.4350(3) 0.0317(9) Uani 1 1 d .
H14 H 0.9895 0.8827 0.4827 0.038 Uiso 1 1 calc R
C15 C 0.8566(3) 0.8760(3) 0.3995(3) 0.0355(10) Uani 1 1 d .
H15 H 0.8169 0.9298 0.4199 0.043 Uiso 1 1 calc R
C16 C 0.8299(3) 0.8069(3) 0.3277(3) 0.0330(10) Uani 1 1 d .
H16 H 0.7696 0.8071 0.2927 0.04 Uiso 1 1 calc R
C17 C 0.9104(3) 0.7375(3) 0.3184(2) 0.0311(9) Uani 1 1 d .
H17 H 0.9127 0.6842 0.2758 0.037 Uiso 1 1 calc R
C18 C 0.5163(3) 0.7558(3) 0.5401(3) 0.0405(11) Uani 1 1 d .
H18 H 0.4903 0.7455 0.5994 0.049 Uiso 1 1 calc R
C19 C 0.5116(3) 0.6869(3) 0.4661(3) 0.0364(10) Uani 1 1 d .
H19 H 0.4838 0.622 0.4675 0.044 Uiso 1 1 calc R
C20 C 0.5567(3) 0.7339(3) 0.3888(3) 0.0305(9) Uani 1 1 d .
H20 H 0.5624 0.7053 0.3296 0.037 Uiso 1 1 calc R
C21 C 0.5913(3) 0.8295(3) 0.4145(3) 0.0302(9) Uani 1 1 d .
H21 H 0.6243 0.8757 0.3762 0.036 Uiso 1 1 calc R
C22 C 0.5671(3) 0.8438(3) 0.5099(3) 0.0404(11) Uani 1 1 d .
H22 H 0.582 0.9009 0.546 0.049 Uiso 1 1 calc R
C23 C 0.7248(2) 0.5341(2) 0.3269(2) 0.0183(8) Uani 1 1 d .
H23 H 0.7144 0.5867 0.279 0.022 Uiso 1 1 calc R
C24 C 0.6270(3) 0.4715(3) 0.3308(2) 0.0229(8) Uani 1 1 d .
H24A H 0.5712 0.5151 0.3486 0.028 Uiso 1 1 calc R
H24B H 0.6348 0.4191 0.3781 0.028 Uiso 1 1 calc R
C25 C 0.6020(3) 0.4222(3) 0.2360(2) 0.0304(9) Uani 1 1 d .
H25A H 0.5414 0.3809 0.2413 0.036 Uiso 1 1 calc R
H25B H 0.588 0.4748 0.1899 0.036 Uiso 1 1 calc R
C26 C 0.6888(3) 0.3570(3) 0.2034(2) 0.0312(9) Uani 1 1 d .
H26A H 0.6727 0.331 0.1414 0.037 Uiso 1 1 calc R
H26B H 0.6969 0.2995 0.2454 0.037 Uiso 1 1 calc R
C27 C 0.7883(3) 0.4161(3) 0.2008(2) 0.0297(9) Uani 1 1 d .
H27A H 0.7834 0.4678 0.1525 0.036 Uiso 1 1 calc R
H27B H 0.8431 0.3704 0.1849 0.036 Uiso 1 1 calc R
C28 C 0.8129(3) 0.4668(3) 0.2955(2) 0.0266(9) Uani 1 1 d .
H28A H 0.826 0.4149 0.3423 0.032 Uiso 1 1 calc R
H28B H 0.8738 0.5077 0.2901 0.032 Uiso 1 1 calc R
H4 H 0.797(2) 0.443(2) 0.5185(18) 0.000(7) Uiso 1 1 d .

loop_
_atom_site_aniso_label
_atom_site_aniso_U_11
_atom_site_aniso_U_22
_atom_site_aniso_U_33
_atom_site_aniso_U_23
_atom_site_aniso_U_13
_atom_site_aniso_U_12
Fe1 0.0216(3) 0.0235(3) 0.0191(3) 0.0011(2) -0.0040(2) -0.0002(2)
Fe2 0.0240(3) 0.0246(3) 0.0151(3) 0.0015(2) 0.0017(2) 0.0066(2)
P1 0.0190(5) 0.0205(5) 0.0124(4) -0.0001(4) -0.0015(4) 0.0023(4)
O1 0.0341(17) 0.056(2) 0.0494(19) 0.0232(16) -0.0234(15) -0.0038(14)
O2 0.0552(18) 0.0264(15) 0.0248(15) -0.0078(13) -0.0001(13) -0.0043(13)
O3 0.0328(15) 0.0299(14) 0.0145(13) -0.0009(11) 0.0043(11) 0.0054(12)
C1 0.030(2) 0.025(2) 0.033(2) 0.0005(18) -0.0022(19) -0.0097(18)
C2 0.035(2) 0.023(2) 0.020(2) 0.0057(18) 0.0042(17) 0.0056(18)
C3 0.021(2) 0.026(2) 0.018(2) -0.0013(16) -0.0039(16) -0.0017(16)
C4 0.025(2) 0.0152(19) 0.020(2) -0.0016(16) -0.0008(16) 0.0054(16)
C5 0.0197(19) 0.0195(19) 0.021(2) 0.0003(16) -0.0026(16) -0.0012(15)
C6 0.032(2) 0.0173(19) 0.0177(19) -0.0052(16) -0.0026(17) 0.0000(16)
C7 0.030(2) 0.021(2) 0.026(2) 0.0021(17) -0.0029(18) -0.0031(16)
C8 0.035(2) 0.025(2) 0.023(2) -0.0016(17) 0.0051(17) -0.0073(18)
C9 0.040(2) 0.0185(19) 0.0145(19) 0.0006(15) -0.0040(17) -0.0006(17)
C10 0.030(2) 0.029(2) 0.027(2) 0.0011(18) -0.0031(18) 0.0086(17)
C11 0.032(2) 0.023(2) 0.018(2) -0.0034(16) 0.0045(16) 0.0014(17)
C12 0.044(2) 0.035(2) 0.025(2) 0.0002(18) -0.0018(18) 0.004(2)
C13 0.030(2) 0.030(2) 0.028(2) 0.0021(18) -0.0007(17) 0.0003(18)
C14 0.031(2) 0.029(2) 0.036(2) -0.0001(19) -0.0006(18) -0.0093(18)
C15 0.037(2) 0.027(2) 0.042(3) 0.014(2) 0.009(2) 0.0024(18)
C16 0.029(2) 0.043(3) 0.027(2) 0.0156(19) 0.0006(18) -0.0030(19)
C17 0.032(2) 0.039(2) 0.021(2) 0.0014(18) 0.0038(17) -0.0104(19)
C18 0.039(2) 0.052(3) 0.032(2) 0.019(2) 0.0161(19) 0.025(2)
C19 0.021(2) 0.040(3) 0.049(3) 0.011(2) 0.0052(19) 0.0088(18)
C20 0.024(2) 0.040(2) 0.028(2) 0.0037(19) -0.0062(17) 0.0105(19)
C21 0.029(2) 0.033(2) 0.029(2) 0.0161(19) -0.0003(17) 0.0113(18)
C22 0.047(3) 0.032(2) 0.042(3) -0.011(2) -0.011(2) 0.026(2)
C23 0.0227(19) 0.0212(19) 0.0109(18) 0.0008(15) -0.0005(15) 0.0014(15)
C24 0.024(2) 0.027(2) 0.0175(19) -0.0029(16) 0.0026(16) -0.0011(16)
C25 0.030(2) 0.037(2) 0.024(2) -0.0044(18) -0.0036(17) -0.0083(18)
C26 0.046(3) 0.030(2) 0.018(2) -0.0011(17) 0.0015(18) -0.0026(19)
C27 0.035(2) 0.028(2) 0.026(2) -0.0041(17) 0.0065(18) 0.0074(18)
C28 0.025(2) 0.031(2) 0.024(2) -0.0046(17) 0.0030(17) -0.0011(17)

loop_
_atom_type_symbol
_atom_type_description
_atom_type_scat_dispersion_real
_atom_type_scat_dispersion_imag
_atom_type_scat_source
C C 0.0033 0.0016 'International Tables Vol C Tables 4.2.6.8 and 6.1.1.4'
H H 0 0 'International Tables Vol C Tables 4.2.6.8 and 6.1.1.4'
Fe Fe 0.3463 0.8444 'International Tables Vol C Tables 4.2.6.8 and 6.1.1.4'
O O 0.0106 0.006 'International Tables Vol C Tables 4.2.6.8 and 6.1.1.4'
P P 0.1023 0.0942 'International Tables Vol C Tables 4.2.6.8 and 6.1.1.4'

loop_
_geom_angle_atom_site_label_1
_geom_angle_atom_site_label_2
_geom_angle_atom_site_label_3
_geom_angle
C1 Fe1 C2 85.69(16)
C1 Fe1 C13 91.71(16)
C2 Fe1 C13 139.47(15)
C1 Fe1 C14 98.03(16)
C2 Fe1 C14 100.58(15)
C13 Fe1 C14 39.73(14)
C1 Fe1 C15 133.87(16)
C2 Fe1 C15 87.51(14)
C13 Fe1 C15 65.68(15)
C14 Fe1 C15 39.03(14)
C1 Fe1 C17 120.96(16)
C2 Fe1 C17 150.53(14)
C13 Fe1 C17 38.91(13)
C14 Fe1 C17 65.79(14)
C15 Fe1 C17 65.27(15)
C1 Fe1 C16 156.92(16)
C2 Fe1 C16 112.28(14)
C13 Fe1 C16 65.25(14)
C14 Fe1 C16 65.47(15)
C15 Fe1 C16 38.89(14)
C17 Fe1 C16 38.74(14)
C1 Fe1 P1 91.94(12)
C2 Fe1 P1 90.93(11)
C13 Fe1 P1 129.60(10)
C14 Fe1 P1 165.26(11)
C15 Fe1 P1 133.78(12)
C17 Fe1 P1 99.75(10)
C16 Fe1 P1 101.72(11)
C1 Fe1 Fe2 106.17(12)
C2 Fe1 Fe2 44.37(11)
C13 Fe1 Fe2 162.11(10)
C14 Fe1 Fe2 133.52(11)
C15 Fe1 Fe2 100.12(11)
C17 Fe1 Fe2 126.46(10)
C16 Fe1 Fe2 96.89(10)
P1 Fe1 Fe2 52.13(3)
C2 Fe2 C3 82.93(14)
C2 Fe2 C19 154.34(16)
C3 Fe2 C19 97.67(14)
C2 Fe2 C18 115.72(17)
C3 Fe2 C18 88.51(14)
C19 Fe2 C18 38.97(15)
C2 Fe2 C22 91.04(16)
C3 Fe2 C22 116.42(15)
C19 Fe2 C22 65.58(16)
C18 Fe2 C22 39.19(15)
C2 Fe2 C20 140.30(15)
C3 Fe2 C20 135.06(14)
C19 Fe2 C20 38.95(14)
C18 Fe2 C20 64.52(15)
C22 Fe2 C20 64.22(15)
C2 Fe2 P1 98.94(11)
C3 Fe2 P1 84.33(11)
C19 Fe2 P1 106.66(12)
C18 Fe2 P1 143.42(13)
C22 Fe2 P1 158.08(11)
C20 Fe2 P1 96.50(11)
C2 Fe2 C21 103.85(15)
C3 Fe2 C21 153.08(14)
C19 Fe2 C21 64.99(15)
C18 Fe2 C21 64.96(14)
C22 Fe2 C21 38.76(14)
C20 Fe2 C21 37.70(14)
P1 Fe2 C21 119.42(10)
C2 Fe2 Fe1 51.74(11)
C3 Fe2 Fe1 101.44(10)
C19 Fe2 Fe1 150.43(11)
C18 Fe2 Fe1 161.86(13)
C22 Fe2 Fe1 123.05(13)
C20 Fe2 Fe1 115.14(10)
P1 Fe2 Fe1 53.73(3)
C21 Fe2 Fe1 103.08(10)
C4 P1 C23 107.20(16)
C4 P1 Fe2 105.43(12)
C23 P1 Fe2 127.49(11)
C4 P1 Fe1 114.50(12)
C23 P1 Fe1 124.50(11)
Fe2 P1 Fe1 74.13(4)
O1 C1 Fe1 175.9(3)
O2 C2 Fe2 147.6(3)
O2 C2 Fe1 128.4(3)
Fe2 C2 Fe1 83.89(15)
O3 C3 C5 117.9(3)
O3 C3 Fe2 122.5(3)
C5 C3 Fe2 119.6(2)
C5 C4 P1 114.5(3)
C5 C4 H4 119.8(18)
P1 C4 H4 125.6(17)
C4 C5 C6 124.8(3)
C4 C5 C3 115.9(3)
C6 C5 C3 119.2(3)
C11 C6 C7 117.6(3)
C11 C6 C5 120.6(3)
C7 C6 C5 121.8(3)
C8 C7 C6 120.9(3)
C8 C7 H7 119.6
C6 C7 H7 119.6
C7 C8 C9 121.7(3)
C7 C8 H8 119.1
C9 C8 H8 119.1
C10 C9 C8 117.5(3)
C10 C9 C12 121.7(3)
C8 C9 C12 120.8(3)
C9 C10 C11 121.5(3)
C9 C10 H10 119.3
C11 C10 H10 119.3
C6 C11 C10 120.9(3)
C6 C11 H11 119.6
C10 C11 H11 119.6
C9 C12 H12A 109.5
C9 C12 H12B 109.5
H12A C12 H12B 109.5
C9 C12 H12C 109.5
H12A C12 H12C 109.5
H12B C12 H12C 109.5
C17 C13 C14 108.3(3)
C17 C13 Fe1 71.6(2)
C14 C13 Fe1 70.5(2)
C17 C13 H13 125.8
C14 C13 H13 125.8
Fe1 C13 H13 123.7
C15 C14 C13 107.3(3)
C15 C14 Fe1 71.0(2)
C13 C14 Fe1 69.8(2)
C15 C14 H14 126.4
C13 C14 H14 126.4
Fe1 C14 H14 124.4
C14 C15 C16 108.3(3)
C14 C15 Fe1 69.9(2)
C16 C15 Fe1 71.0(2)
C14 C15 H15 125.9
C16 C15 H15 125.9
Fe1 C15 H15 124.8
C17 C16 C15 108.1(3)
C17 C16 Fe1 70.4(2)
C15 C16 Fe1 70.1(2)
C17 C16 H16 125.9
C15 C16 H16 125.9
Fe1 C16 H16 125.2
C13 C17 C16 108.0(3)
C13 C17 Fe1 69.5(2)
C16 C17 Fe1 70.9(2)
C13 C17 H17 126
C16 C17 H17 126
Fe1 C17 H17 125.2
C19 C18 C22 108.5(3)
C19 C18 Fe2 70.4(2)
C22 C18 Fe2 71.4(2)
C19 C18 H18 125.7
C22 C18 H18 125.7
Fe2 C18 H18 124.1
C18 C19 C20 107.2(4)
C18 C19 Fe2 70.6(2)
C20 C19 Fe2 72.2(2)
C18 C19 H19 126.4
C20 C19 H19 126.4
Fe2 C19 H19 122.4
C21 C20 C19 109.5(4)
C21 C20 Fe2 72.2(2)
C19 C20 Fe2 68.8(2)
C21 C20 H20 125.2
C19 C20 H20 125.2
Fe2 C20 H20 125.3
C20 C21 C22 107.2(3)
C20 C21 Fe2 70.1(2)
C22 C21 Fe2 69.0(2)
C20 C21 H21 126.4
C22 C21 H21 126.4
Fe2 C21 H21 126
C18 C22 C21 107.5(4)
C18 C22 Fe2 69.4(2)
C21 C22 Fe2 72.2(2)
C18 C22 H22 126.2
C21 C22 H22 126.2
Fe2 C22 H22 123.7
C24 C23 C28 109.9(3)
C24 C23 P1 111.3(2)
C28 C23 P1 113.0(2)
C24 C23 H23 107.5
C28 C23 H23 107.5
P1 C23 H23 107.5
C23 C24 C25 111.3(3)
C23 C24 H24A 109.4
C25 C24 H24A 109.4
C23 C24 H24B 109.4
C25 C24 H24B 109.4
H24A C24 H24B 108
C26 C25 C24 111.2(3)
C26 C25 H25A 109.4
C24 C25 H25A 109.4
C26 C25 H25B 109.4
C24 C25 H25B 109.4
H25A C25 H25B 108
C25 C26 C27 111.8(3)
C25 C26 H26A 109.2
C27 C26 H26A 109.3
C25 C26 H26B 109.2
C27 C26 H26B 109.3
H26A C26 H26B 107.9
C26 C27 C28 111.5(3)
C26 C27 H27A 109.3
C28 C27 H27A 109.3
C26 C27 H27B 109.3
C28 C27 H27B 109.3
H27A C27 H27B 108
C23 C28 C27 111.2(3)
C23 C28 H28A 109.4
C27 C28 H28A 109.4
C23 C28 H28B 109.4
C27 C28 H28B 109.4
H28A C28 H28B 108

loop_
_geom_bond_atom_site_label_1
_geom_bond_atom_site_label_2
_geom_bond_distance
Fe1 C1 1.743(4)
Fe1 C2 2.059(4)
Fe1 C13 2.088(4)
Fe1 C14 2.098(4)
Fe1 C15 2.112(4)
Fe1 C17 2.116(4)
Fe1 C16 2.123(4)
Fe1 P1 2.1851(10)
Fe1 Fe2 2.6069(8)
Fe2 C2 1.834(4)
Fe2 C3 1.967(3)
Fe2 C19 2.087(4)
Fe2 C18 2.090(4)
Fe2 C22 2.115(4)
Fe2 C20 2.132(4)
Fe2 P1 2.1394(10)
Fe2 C21 2.157(3)
P1 C4 1.792(4)
P1 C23 1.830(3)
O1 C1 1.157(4)
O2 C2 1.184(4)
O3 C3 1.226(4)
C3 C5 1.541(5)
C4 C5 1.328(4)
C4 H4 0.89(3)
C5 C6 1.486(5)
C6 C11 1.385(5)
C6 C7 1.389(5)
C7 C8 1.380(5)
C7 H7 0.93
C8 C9 1.387(5)
C8 H8 0.93
C9 C10 1.368(5)
C9 C12 1.503(5)
C10 C11 1.397(5)
C10 H10 0.93
C11 H11 0.93
C12 H12A 0.96
C12 H12B 0.96
C12 H12C 0.96
C13 C17 1.400(5)
C13 C14 1.422(5)
C13 H13 0.93
C14 C15 1.406(5)
C14 H14 0.93
C15 C16 1.410(5)
C15 H15 0.93
C16 C17 1.406(5)
C16 H16 0.93
C17 H17 0.93
C18 C19 1.393(6)
C18 C22 1.410(6)
C18 H18 0.93
C19 C20 1.407(5)
C19 H19 0.93
C20 C21 1.386(5)
C20 H20 0.93
C21 C22 1.418(5)
C21 H21 0.93
C22 H22 0.93
C23 C24 1.530(4)
C23 C28 1.533(4)
C23 H23 0.98
C24 C25 1.532(5)
C24 H24A 0.97
C24 H24B 0.97
C25 C26 1.510(5)
C25 H25A 0.97
C25 H25B 0.97
C26 C27 1.525(5)
C26 H26A 0.97
C26 H26B 0.97
C27 C28 1.536(5)
C27 H27A 0.97
C27 H27B 0.97
C28 H28A 0.97
C28 H28B 0.97
